data_1576811
loop_
_publ_author_name
'Cidlinsk&#xe1;, Dora'
'Chyba, Jan'
'Munzarov&#xe1;, Mark&#xe9;ta'
'Yurenko, Yevgen'
'Novotn&#xfd;, Jan'
'Marek, Radek'

_publ_section_title
;
 Unraveling the coordination isomerism by ligand hyperfine NMR shifts.
;
_journal_issue 18
_journal_name_full 'Chemical science'
_journal_page_first 9042
_journal_page_last 9048
_journal_paper_doi 10.1039/d5sc09905f
_journal_volume 17
_journal_year 2026
_chemical_formula_sum 'C11 H17 Cl6 N2 O2 Ru'
_chemical_formula_weight 523.03
_space_group_crystal_system monoclinic
_space_group_IT_number 15
_space_group_name_Hall '-I 2ya'
_space_group_name_H-M_alt 'I 1 2/a 1'
_atom_sites_solution_hydrogens geom
_audit_creation_method SHELXL-2019/3
_audit_update_record
;
2025-12-10 deposited with the CCDC.	2026-03-04 downloaded from the CCDC.
;
_cell_angle_alpha 90
_cell_angle_beta 108.3791(9)
_cell_angle_gamma 90
_cell_formula_units_Z 4
_cell_length_a 15.33347(12)
_cell_length_b 8.93579(7)
_cell_length_c 15.08676(13)
_cell_measurement_reflns_used 11244
_cell_measurement_temperature 120.01(10)
_cell_measurement_theta_max 77.0040
_cell_measurement_theta_min 5.7880
_cell_volume 1961.70(3)
_computing_cell_refinement 'CrysAlisPro 1.171.43.143a (Rigaku OD, 2024)'
_computing_data_collection 'CrysAlisPro 1.171.43.143a (Rigaku OD, 2024)'
_computing_data_reduction 'CrysAlisPro 1.171.43.143a (Rigaku OD, 2024)'
_computing_structure_refinement 'SHELXL-2019/2 (Sheldrick, 2019)'
_computing_structure_solution 'SHELXT 2018/2 (Sheldrick, 2018)'
_diffrn_ambient_temperature 120.01(10)
_diffrn_detector_area_resol_mean 10.0000
_diffrn_measured_fraction_theta_full 1.000
_diffrn_measured_fraction_theta_max 0.992
_diffrn_measurement_device_type 'ROD, Synergy Custom system, HyPix'
_diffrn_measurement_method '\w scans'
_diffrn_radiation_type CuK\a
_diffrn_radiation_wavelength 1.54184
_diffrn_reflns_av_R_equivalents 0.0325
_diffrn_reflns_av_unetI/netI 0.0157
_diffrn_reflns_Laue_measured_fraction_full 1.000
_diffrn_reflns_Laue_measured_fraction_max 0.992
_diffrn_reflns_limit_h_max 16
_diffrn_reflns_limit_h_min -19
_diffrn_reflns_limit_k_max 11
_diffrn_reflns_limit_k_min -11
_diffrn_reflns_limit_l_max 18
_diffrn_reflns_limit_l_min -19
_diffrn_reflns_number 12194
_diffrn_reflns_point_group_measured_fraction_full 1.000
_diffrn_reflns_point_group_measured_fraction_max 0.992
_diffrn_reflns_theta_full 67.684
_diffrn_reflns_theta_max 77.138
_diffrn_reflns_theta_min 5.811
_diffrn_source 'Rotating-anode X-ray tube'
_exptl_absorpt_coefficient_mu 14.048
_exptl_absorpt_correction_T_max 1.00000
_exptl_absorpt_correction_T_min 0.36042
_exptl_absorpt_correction_type multi-scan
_exptl_absorpt_process_details
;
CrysAlisPro 1.171.43.143a (Rigaku Oxford Diffraction, 2024)
Empirical absorption correction using spherical harmonics,
implemented in SCALE3 ABSPACK scaling algorithm.
;
_exptl_crystal_density_diffrn 1.771
_exptl_crystal_description Plate
_exptl_crystal_F_000 1036
_exptl_crystal_size_max 0.150
_exptl_crystal_size_mid 0.150
_exptl_crystal_size_min 0.030
_refine_diff_density_max 0.772
_refine_diff_density_min -0.476
_refine_diff_density_rms 0.076
_refine_ls_extinction_coef 0.00021(3)
_refine_ls_extinction_expression Fc^*^=kFc[1+0.001xFc^2^\l^3^/sin(2\q)]^-1/4^
_refine_ls_extinction_method 'SHELXL-2019/2 (Sheldrick 2019)'
_refine_ls_goodness_of_fit_ref 1.125
_refine_ls_hydrogen_treatment constr
_refine_ls_matrix_type full
_refine_ls_number_parameters 104
_refine_ls_number_reflns 2075
_refine_ls_number_restraints 0
_refine_ls_restrained_S_all 1.125
_refine_ls_R_factor_all 0.0219
_refine_ls_R_factor_gt 0.0218
_refine_ls_shift/su_max 0.001
_refine_ls_shift/su_mean 0.000
_refine_ls_structure_factor_coef Fsqd
_refine_ls_weighting_details 'w=1/[\s^2^(Fo^2^)+(0.0306P)^2^+3.9951P] where P=(Fo^2^+2Fc^2^)/3'
_refine_ls_weighting_scheme calc
_refine_ls_wR_factor_gt 0.0592
_refine_ls_wR_factor_ref 0.0592
_reflns_Friedel_coverage 0.000
_reflns_number_gt 2069
_reflns_number_total 2075
_reflns_threshold_expression 'I > 2\s(I)'
_cod_data_source_file d5sc09905f2.cif
_cod_data_source_block EQ1
_cod_depositor_comments 'Adding full bibliography for 1576811--1576812.cif.'
_cod_original_cell_volume 1961.69(3)
_cod_original_sg_symbol_H-M 'I 2/a'
_cod_database_code 1576811
_shelx_shelxl_version_number 2019/3
_shelx_space_group_comment
;
The symmetry employed for this shelxl refinement is uniquely defined
by the following loop, which should always be used as a source of
symmetry information in preference to the above space-group names.
They are only intended as comments.
;
_shelx_estimated_absorpt_t_min 0.227
_shelx_estimated_absorpt_t_max 0.678
_oxdiff_exptl_absorpt_empirical_full_min 0.712
_oxdiff_exptl_absorpt_empirical_full_max 2.166
_oxdiff_exptl_absorpt_empirical_details
;
Empirical correction (ABSPACK) includes:
- Absorption correction using spherical harmonics
- Frame scaling
;

loop_
_space_group_symop_operation_xyz
'x, y, z'
'-x+1/2, y, -z'
'x+1/2, y+1/2, z+1/2'
'-x+1, y+1/2, -z+1/2'
'-x, -y, -z'
'x-1/2, -y, z'
'-x+1/2, -y+1/2, -z+1/2'
'x, -y+1/2, z+1/2'

loop_
_atom_site_label
_atom_site_type_symbol
_atom_site_fract_x
_atom_site_fract_y
_atom_site_fract_z
_atom_site_U_iso_or_equiv
_atom_site_adp_type
_atom_site_occupancy
_atom_site_site_symmetry_order
_atom_site_calc_flag
_atom_site_refinement_flags_posn
_atom_site_refinement_flags_adp
_atom_site_refinement_flags_occupancy
_atom_site_disorder_assembly
_atom_site_disorder_group
Ru1 Ru 0.750000 0.54821(2) 0.500000 0.01340(9) Uani 1 2 d S T P . .
Cl1 Cl 0.86496(3) 0.72715(5) 0.51807(3) 0.02023(12) Uani 1 1 d . . . . .
O1 O 0.65298(10) 0.38870(16) 0.48231(10) 0.0191(3) Uani 1 1 d . . . . .
N1 N 0.77782(12) 0.54720(18) 0.64010(13) 0.0184(4) Uani 1 1 d . . . . .
C1 C 0.66529(14) 0.2469(2) 0.48127(13) 0.0166(4) Uani 1 1 d . . . . .
C2 C 0.750000 0.1755(3) 0.500000 0.0188(5) Uani 1 2 d S T P . .
H2 H 0.750000 0.069231 0.500002 0.023 Uiso 1 2 calc R U P . .
C3 C 0.57845(14) 0.1562(2) 0.45680(15) 0.0215(4) Uani 1 1 d . . . . .
H3A H 0.543235 0.172139 0.390955 0.032 Uiso 1 1 calc R U . . .
H3B H 0.541583 0.187483 0.496099 0.032 Uiso 1 1 calc R U . . .
H3C H 0.593863 0.049887 0.467382 0.032 Uiso 1 1 calc R U . . .
C4 C 0.79746(15) 0.5488(2) 0.71902(15) 0.0203(4) Uani 1 1 d . . . . .
C5 C 0.82264(19) 0.5509(3) 0.82065(16) 0.0307(5) Uani 1 1 d . . . . .
H5A H 0.786948 0.475034 0.841112 0.046 Uiso 1 1 calc R U . . .
H5B H 0.809553 0.649902 0.841339 0.046 Uiso 1 1 calc R U . . .
H5C H 0.888337 0.529036 0.847799 0.046 Uiso 1 1 calc R U . . .
Cl1_1 Cl 0.57231(5) 0.61153(7) 0.74906(4) 0.03847(16) Uani 1 1 d . . . . .
Cl2_1 Cl 0.61817(4) 0.31369(7) 0.70244(5) 0.03588(15) Uani 1 1 d . . . . .
C1_1 C 0.55832(17) 0.4804(3) 0.65758(17) 0.0299(5) Uani 1 1 d . . . . .
H1A_1 H 0.492216 0.458185 0.628154 0.036 Uiso 1 1 calc R U . . .
H1B_1 H 0.582297 0.522988 0.609280 0.036 Uiso 1 1 calc R U . . .

loop_
_atom_site_aniso_label
_atom_site_aniso_U_11
_atom_site_aniso_U_22
_atom_site_aniso_U_33
_atom_site_aniso_U_23
_atom_site_aniso_U_13
_atom_site_aniso_U_12
Ru1 0.01821(13) 0.01074(13) 0.01146(12) 0.000 0.00498(8) 0.000
Cl1 0.0250(2) 0.0160(2) 0.0193(2) 0.00182(17) 0.00640(18) -0.00460(18)
O1 0.0195(6) 0.0141(7) 0.0239(7) -0.0005(5) 0.0072(5) -0.0005(6)
N1 0.0229(9) 0.0158(8) 0.0170(9) 0.0016(6) 0.0073(7) -0.0016(6)
C1 0.0241(10) 0.0148(9) 0.0120(8) -0.0009(7) 0.0075(7) -0.0018(8)
C2 0.0248(14) 0.0132(13) 0.0194(13) 0.000 0.0084(11) 0.000
C3 0.0232(10) 0.0178(10) 0.0236(10) -0.0016(8) 0.0076(8) -0.0040(8)
C4 0.0260(10) 0.0164(10) 0.0178(12) 0.0014(7) 0.0061(8) -0.0023(8)
C5 0.0441(14) 0.0321(13) 0.0134(11) 0.0005(8) 0.0056(10) -0.0052(10)
Cl1_1 0.0571(4) 0.0300(3) 0.0301(3) -0.0021(2) 0.0164(3) 0.0104(3)
Cl2_1 0.0475(3) 0.0219(3) 0.0441(3) -0.0022(2) 0.0228(3) -0.0026(2)
C1_1 0.0290(11) 0.0336(13) 0.0263(12) -0.0038(10) 0.0076(9) -0.0005(10)

loop_
_atom_type_symbol
_atom_type_description
_atom_type_scat_dispersion_real
_atom_type_scat_dispersion_imag
_atom_type_scat_source
C C 0.0181 0.0091 'International Tables Vol C Tables 4.2.6.8 and 6.1.1.4'
H H 0.0000 0.0000 'International Tables Vol C Tables 4.2.6.8 and 6.1.1.4'
N N 0.0311 0.0180 'International Tables Vol C Tables 4.2.6.8 and 6.1.1.4'
O O 0.0492 0.0322 'International Tables Vol C Tables 4.2.6.8 and 6.1.1.4'
Cl Cl 0.3639 0.7018 'International Tables Vol C Tables 4.2.6.8 and 6.1.1.4'
Ru Ru 0.0552 3.2960 'International Tables Vol C Tables 4.2.6.8 and 6.1.1.4'

loop_
_geom_angle_atom_site_label_1
_geom_angle_atom_site_label_2
_geom_angle_atom_site_label_3
_geom_angle
_geom_angle_site_symmetry_1
_geom_angle_site_symmetry_3
_geom_angle_publ_flag
O1 Ru1 O1 90.03(8) . 2_656 ?
O1 Ru1 N1 92.23(6) . . ?
O1 Ru1 N1 87.41(6) 2_656 . ?
O1 Ru1 N1 87.41(6) . 2_656 ?
O1 Ru1 N1 92.23(6) 2_656 2_656 ?
N1 Ru1 N1 179.49(9) . 2_656 ?
O1 Ru1 Cl1 178.02(4) . . ?
O1 Ru1 Cl1 88.30(4) 2_656 . ?
N1 Ru1 Cl1 88.76(5) . . ?
N1 Ru1 Cl1 91.59(5) 2_656 . ?
O1 Ru1 Cl1 88.30(4) . 2_656 ?
O1 Ru1 Cl1 178.02(4) 2_656 2_656 ?
N1 Ru1 Cl1 91.59(5) . 2_656 ?
N1 Ru1 Cl1 88.76(5) 2_656 2_656 ?
Cl1 Ru1 Cl1 93.39(3) . 2_656 ?
C1 O1 Ru1 126.52(13) . . ?
C4 N1 Ru1 176.79(18) . . ?
O1 C1 C2 125.5(2) . . ?
O1 C1 C3 114.44(18) . . ?
C2 C1 C3 120.0(2) . . ?
C1 C2 C1 125.6(3) . 2_656 ?
N1 C4 C5 179.9(3) . . ?
Cl2_1 C1_1 Cl1_1 109.78(13) . . ?

loop_
_geom_bond_atom_site_label_1
_geom_bond_atom_site_label_2
_geom_bond_distance
_geom_bond_site_symmetry_2
_geom_bond_publ_flag
Ru1 O1 2.0164(14) . ?
Ru1 O1 2.0164(14) 2_656 ?
Ru1 N1 2.0202(18) . ?
Ru1 N1 2.0202(18) 2_656 ?
Ru1 Cl1 2.3314(5) . ?
Ru1 Cl1 2.3314(5) 2_656 ?
O1 C1 1.282(3) . ?
N1 C4 1.132(3) . ?
C1 C2 1.394(2) . ?
C1 C3 1.502(3) . ?
C4 C5 1.458(3) . ?
Cl1_1 C1_1 1.771(3) . ?
Cl2_1 C1_1 1.768(3) . ?

loop_
_geom_hbond_atom_site_label_D
_geom_hbond_atom_site_label_H
_geom_hbond_atom_site_label_A
_geom_hbond_distance_DH
_geom_hbond_distance_HA
_geom_hbond_distance_DA
_geom_hbond_angle_DHA
_geom_hbond_site_symmetry_A
_geom_hbond_publ_flag
C3 H3B Cl1 0.98 2.93 3.816(2) 150.7 6_565 yes
C3 H3C Cl1 0.98 2.95 3.923(2) 175.2 2_646 yes
C5 H5B Cl1 0.98 2.76 3.465(2) 129.5 8_565 yes
C1_1 H1A_1 Cl1 0.99 2.70 3.567(3) 147.1 6_565 yes
C1_1 H1B_1 Cl1 0.99 2.94 3.903(3) 164.1 2_656 yes
